data_2240626
loop_
_publ_author_name
'Devarajegowda, H.C.'
'Suchetan, P. A.'
'Sreenivasa, S.'
'Srinivasa, H. T.'
'Palakshamurthy, B. S.'

_publ_section_title
;
 Crystal structure of 4-methoxyphenyl
 2-oxo-2<i>H</i>-chromene-3-carboxylate
;
_journal_issue 6
_journal_name_full 'Acta Crystallographica Section E'
_journal_page_first o374
_journal_page_last o375
_journal_paper_doi 10.1107/S2056989015006970
_journal_volume 71
_journal_year 2015
_chemical_formula_iupac 'C17 H12 O5'
_chemical_formula_moiety 'C17 H12 O5'
_chemical_formula_sum 'C17 H12 O5'
_chemical_formula_weight 296.27
_chemical_melting_point 435
_chemical_name_systematic
;
4-Methoxyphenyl 2-oxo-2<i>H</i>-chromene-3-carboxylate
;
_space_group_crystal_system orthorhombic
_space_group_IT_number 19
_space_group_name_Hall 'P 2ac 2ab'
_space_group_name_H-M_alt 'P 21 21 21'
_symmetry_space_group_name_Hall 'P 2ac 2ab'
_symmetry_space_group_name_H-M 'P 21 21 21'
_atom_sites_solution_hydrogens geom
_atom_sites_solution_primary direct
_atom_sites_solution_secondary difmap
_audit_creation_method SHELXL-2014/7
_cell_angle_alpha 90
_cell_angle_beta 90
_cell_angle_gamma 90
_cell_formula_units_Z 4
_cell_length_a 6.2648(18)
_cell_length_b 10.435(3)
_cell_length_c 20.621(7)
_cell_measurement_reflns_used 2385
_cell_measurement_temperature 296(2)
_cell_measurement_theta_max 25.0
_cell_measurement_theta_min 2.0
_cell_volume 1348.1(7)
_computing_cell_refinement
;
SAINT (Bruker, 2013)
;
_computing_data_collection
;
APEX2 (Bruker, 2013)
;
_computing_data_reduction
;
SAINT (Bruker, 2013)
;
_computing_molecular_graphics
;
Mercury (Macrae <i>et al.</i>,  2008)
;
_computing_publication_material
;
SHELXL2014 (Sheldrick, 2015)
;
_computing_structure_refinement
;
SHELXL2014 (Sheldrick, 2015)
;
_computing_structure_solution
;
SHELXS97 (Sheldrick, 2008)
;
_diffrn_ambient_temperature 296(2)
_diffrn_detector_area_resol_mean 2.01
_diffrn_measured_fraction_theta_full 0.999
_diffrn_measured_fraction_theta_max 0.999
_diffrn_measurement_device_type 'Bruker APEXII CCD'
_diffrn_measurement_method 'phi and \w scans'
_diffrn_radiation_monochromator Graphite
_diffrn_radiation_type MoK\a
_diffrn_radiation_wavelength 0.71073
_diffrn_reflns_av_R_equivalents 0.0504
_diffrn_reflns_limit_h_max 5
_diffrn_reflns_limit_h_min -7
_diffrn_reflns_limit_k_max 12
_diffrn_reflns_limit_k_min -12
_diffrn_reflns_limit_l_max 23
_diffrn_reflns_limit_l_min -24
_diffrn_reflns_number 10472
_diffrn_reflns_theta_full 24.991
_diffrn_reflns_theta_max 24.991
_diffrn_reflns_theta_min 1.975
_exptl_absorpt_coefficient_mu 0.108
_exptl_absorpt_correction_T_max 0.981
_exptl_absorpt_correction_T_min 0.977
_exptl_absorpt_correction_type multi-scan
_exptl_absorpt_process_details
;
(SADABS; Bruker, 2013)
;
_exptl_crystal_colour colourless
_exptl_crystal_density_diffrn 1.460
_exptl_crystal_description prism
_exptl_crystal_F_000 616
_exptl_crystal_size_max 0.22
_exptl_crystal_size_mid 0.20
_exptl_crystal_size_min 0.18
_refine_diff_density_max 0.163
_refine_diff_density_min -0.163
_refine_ls_abs_structure_details none
_refine_ls_extinction_coef 0.010(3)
_refine_ls_extinction_expression Fc^*^=kFc[1+0.001xFc^2^\l^3^/sin(2\q)]^-1/4^
_refine_ls_extinction_method
;
SHELXL2014 (Sheldrick, 2015)
;
_refine_ls_goodness_of_fit_ref 1.085
_refine_ls_hydrogen_treatment constr
_refine_ls_matrix_type full
_refine_ls_number_constraints 0
_refine_ls_number_parameters 201
_refine_ls_number_reflns 1411
_refine_ls_number_restraints 0
_refine_ls_restrained_S_all 1.085
_refine_ls_R_factor_all 0.0410
_refine_ls_R_factor_gt 0.0354
_refine_ls_shift/su_max 0.000
_refine_ls_shift/su_mean 0.000
_refine_ls_structure_factor_coef Fsqd
_refine_ls_weighting_details 'w=1/[\s^2^(Fo^2^)+(0.0342P)^2^+0.2933P] where P=(Fo^2^+2Fc^2^)/3'
_refine_ls_weighting_scheme calc
_refine_ls_wR_factor_gt 0.0828
_refine_ls_wR_factor_ref 0.0851
_reflns_number_gt 2150
_reflns_number_total 2385
_reflns_threshold_expression I>2\s(I)
_cod_data_source_file hb7399sup1.cif
_cod_data_source_block I
_cod_original_cell_volume 1348.0(7)
_cod_database_code 2240626
_shelx_space_group_comment
;
The symmetry employed for this shelxl refinement is uniquely defined
by the following loop, which should always be used as a source of
symmetry information in preference to the above space-group names.
They are only intended as comments.
;
_shelx_estimated_absorpt_t_min 0.977
_shelx_estimated_absorpt_t_max 0.981

loop_
_space_group_symop_operation_xyz
'x, y, z'
'x+1/2, -y+1/2, -z'
'-x, y+1/2, -z+1/2'
'-x+1/2, -y, z+1/2'

loop_
_atom_site_type_symbol
_atom_site_label
_atom_site_fract_x
_atom_site_fract_y
_atom_site_fract_z
_atom_site_U_iso_or_equiv
_atom_site_adp_type
_atom_site_calc_flag
_atom_site_occupancy
O O5 0.2218(3) 0.80557(17) 0.42819(9) 0.0181(5) Uani d 1
O O4 0.5756(3) 0.70623(17) 0.18810(9) 0.0213(5) Uani d 1
O O1 1.0215(3) 0.54316(17) 0.02385(9) 0.0172(5) Uani d 1
O O2 1.1382(3) 0.53880(19) 0.12431(9) 0.0221(5) Uani d 1
O O3 0.8203(3) 0.56290(18) 0.22324(9) 0.0216(5) Uani d 1
C C17 0.0344(5) 0.7406(3) 0.44957(15) 0.0235(7) Uani d 1
H H17A -0.0827 0.7619 0.4215 0.035 Uiso calc 1
H H17B 0.0014 0.7664 0.4931 0.035 Uiso calc 1
H H17C 0.0584 0.6497 0.4484 0.035 Uiso calc 1
C C14 0.3033(5) 0.7725(2) 0.36853(13) 0.0146(6) Uani d 1
C C13 0.1987(5) 0.6954(2) 0.32378(13) 0.0185(6) Uani d 1
H H13 0.0656 0.6606 0.3333 0.022 Uiso calc 1
C C12 0.2960(5) 0.6709(2) 0.26457(14) 0.0195(7) Uani d 1
H H12 0.2284 0.6191 0.2341 0.023 Uiso calc 1
C C11 0.4914(5) 0.7230(2) 0.25097(13) 0.0189(6) Uani d 1
C C10 0.7332(4) 0.6180(2) 0.17961(14) 0.0164(6) Uani d 1
C C8 0.7751(4) 0.6021(2) 0.10923(13) 0.0143(6) Uani d 1
C C9 0.9873(5) 0.5583(2) 0.08977(13) 0.0153(6) Uani d 1
C C1 0.8638(5) 0.5612(2) -0.02156(13) 0.0155(6) Uani d 1
C C2 0.9148(5) 0.5377(2) -0.08562(14) 0.0204(7) Uani d 1
H H2 1.0497 0.5080 -0.0969 0.024 Uiso calc 1
C C3 0.7610(5) 0.5592(3) -0.13272(14) 0.0223(7) Uani d 1
H H3 0.7935 0.5448 -0.1761 0.027 Uiso calc 1
C C7 0.6224(5) 0.6229(2) 0.06469(13) 0.0148(6) Uani d 1
H H7 0.4887 0.6511 0.0781 0.018 Uiso calc 1
C C6 0.6609(4) 0.6025(2) -0.00282(13) 0.0153(6) Uani d 1
C C5 0.5082(5) 0.6226(2) -0.05175(13) 0.0181(6) Uani d 1
H H5 0.3717 0.6500 -0.0407 0.022 Uiso calc 1
C C4 0.5591(5) 0.6021(3) -0.11558(14) 0.0204(7) Uani d 1
H H4 0.4575 0.6169 -0.1476 0.024 Uiso calc 1
C C15 0.5015(5) 0.8245(2) 0.35439(13) 0.0173(6) Uani d 1
H H15 0.5705 0.8756 0.3849 0.021 Uiso calc 1
C C16 0.5972(5) 0.8008(3) 0.29511(14) 0.0187(7) Uani d 1
H H16 0.7294 0.8361 0.2851 0.022 Uiso calc 1

loop_
_atom_site_aniso_label
_atom_site_aniso_U_11
_atom_site_aniso_U_22
_atom_site_aniso_U_33
_atom_site_aniso_U_12
_atom_site_aniso_U_13
_atom_site_aniso_U_23
O5 0.0178(11) 0.0206(9) 0.0160(11) -0.0012(9) 0.0043(8) -0.0010(8)
O4 0.0249(12) 0.0249(10) 0.0140(11) 0.0105(9) 0.0029(8) 0.0000(8)
O1 0.0158(11) 0.0205(9) 0.0154(11) 0.0007(9) 0.0018(8) -0.0017(8)
O2 0.0175(12) 0.0299(11) 0.0189(11) 0.0057(9) -0.0032(9) -0.0045(8)
O3 0.0218(12) 0.0276(10) 0.0153(11) 0.0042(10) -0.0001(9) 0.0035(8)
C17 0.0247(19) 0.0205(14) 0.0252(17) -0.0036(13) 0.0078(14) 0.0008(12)
C14 0.0177(16) 0.0133(12) 0.0128(15) 0.0039(12) 0.0004(12) 0.0022(10)
C13 0.0173(16) 0.0183(13) 0.0198(16) 0.0002(13) -0.0019(13) 0.0006(12)
C12 0.0230(18) 0.0187(14) 0.0169(16) 0.0033(13) -0.0034(13) -0.0039(11)
C11 0.0223(17) 0.0198(14) 0.0146(15) 0.0070(13) 0.0012(12) 0.0007(12)
C10 0.0139(16) 0.0148(13) 0.0204(17) -0.0021(12) 0.0000(13) 0.0012(12)
C8 0.0154(16) 0.0114(12) 0.0163(15) -0.0017(11) 0.0004(12) -0.0005(11)
C9 0.0195(17) 0.0125(12) 0.0138(15) -0.0008(12) 0.0019(13) -0.0013(10)
C1 0.0186(17) 0.0118(12) 0.0162(15) -0.0028(12) -0.0013(12) 0.0016(11)
C2 0.0233(17) 0.0151(13) 0.0228(17) -0.0018(12) 0.0056(13) -0.0018(12)
C3 0.034(2) 0.0186(13) 0.0145(16) -0.0064(13) 0.0031(14) -0.0009(12)
C7 0.0135(16) 0.0108(12) 0.0202(17) -0.0005(11) 0.0021(12) -0.0003(11)
C6 0.0183(17) 0.0097(11) 0.0178(16) -0.0030(12) 0.0017(13) 0.0010(11)
C5 0.0211(17) 0.0127(13) 0.0206(16) 0.0006(12) -0.0020(14) 0.0011(11)
C4 0.0298(19) 0.0143(13) 0.0171(16) -0.0027(13) -0.0056(13) 0.0017(11)
C15 0.0188(16) 0.0143(12) 0.0189(15) -0.0001(12) -0.0030(13) -0.0019(11)
C16 0.0125(15) 0.0220(14) 0.0216(16) 0.0013(12) 0.0020(12) 0.0013(12)

loop_
_atom_type_symbol
_atom_type_description
_atom_type_scat_dispersion_real
_atom_type_scat_dispersion_imag
_atom_type_scat_source
C C 0.0033 0.0016 'International Tables Vol C Tables 4.2.6.8 and 6.1.1.4'
H H 0.0000 0.0000 'International Tables Vol C Tables 4.2.6.8 and 6.1.1.4'
O O 0.0106 0.0060 'International Tables Vol C Tables 4.2.6.8 and 6.1.1.4'

loop_
_geom_angle_atom_site_label_1
_geom_angle_atom_site_label_2
_geom_angle_atom_site_label_3
_geom_angle
C14 O5 C17 117.6(2)
C10 O4 C11 118.2(2)
C1 O1 C9 122.8(2)
O5 C17 H17A 109.5
O5 C17 H17B 109.5
H17A C17 H17B 109.5
O5 C17 H17C 109.5
H17A C17 H17C 109.5
H17B C17 H17C 109.5
O5 C14 C15 115.0(2)
O5 C14 C13 124.4(3)
C15 C14 C13 120.7(3)
C12 C13 C14 118.9(3)
C12 C13 H13 120.5
C14 C13 H13 120.5
C11 C12 C13 120.0(3)
C11 C12 H12 120.0
C13 C12 H12 120.0
C12 C11 C16 121.7(3)
C12 C11 O4 118.3(3)
C16 C11 O4 119.8(3)
O3 C10 O4 123.9(3)
O3 C10 C8 126.8(3)
O4 C10 C8 109.2(2)
C7 C8 C9 120.7(3)
C7 C8 C10 121.6(3)
C9 C8 C10 117.7(2)
O2 C9 O1 116.2(3)
O2 C9 C8 127.3(3)
O1 C9 C8 116.5(2)
O1 C1 C2 117.5(3)
O1 C1 C6 120.5(2)
C2 C1 C6 122.0(3)
C1 C2 C3 118.7(3)
C1 C2 H2 120.6
C3 C2 H2 120.6
C2 C3 C4 120.5(3)
C2 C3 H3 119.8
C4 C3 H3 119.8
C8 C7 C6 121.4(3)
C8 C7 H7 119.3
C6 C7 H7 119.3
C1 C6 C5 117.8(3)
C1 C6 C7 118.0(3)
C5 C6 C7 124.2(3)
C4 C5 C6 120.5(3)
C4 C5 H5 119.8
C6 C5 H5 119.8
C5 C4 C3 120.5(3)
C5 C4 H4 119.8
C3 C4 H4 119.8
C16 C15 C14 120.2(3)
C16 C15 H15 119.9
C14 C15 H15 119.9
C15 C16 C11 118.5(3)
C15 C16 H16 120.7
C11 C16 H16 120.7

loop_
_geom_bond_atom_site_label_1
_geom_bond_atom_site_label_2
_geom_bond_distance
O5 C14 1.376(3)
O5 C17 1.426(3)
O4 C10 1.361(3)
O4 C11 1.411(3)
O1 C1 1.374(3)
O1 C9 1.385(3)
O2 C9 1.201(3)
O3 C10 1.199(3)
C17 H17A 0.9600
C17 H17B 0.9600
C17 H17C 0.9600
C14 C15 1.386(4)
C14 C13 1.389(4)
C13 C12 1.388(4)
C13 H13 0.9300
C12 C11 1.368(4)
C12 H12 0.9300
C11 C16 1.388(4)
C10 C8 1.484(4)
C8 C7 1.344(4)
C8 C9 1.462(4)
C1 C2 1.381(4)
C1 C6 1.397(4)
C2 C3 1.386(4)
C2 H2 0.9300
C3 C4 1.388(4)
C3 H3 0.9300
C7 C6 1.429(4)
C7 H7 0.9300
C6 C5 1.406(4)
C5 C4 1.371(4)
C5 H5 0.9300
C4 H4 0.9300
C15 C16 1.384(4)
C15 H15 0.9300
C16 H16 0.9300

loop_
_geom_hbond_atom_site_label_D
_geom_hbond_atom_site_label_H
_geom_hbond_atom_site_label_A
_geom_hbond_site_symmetry_A
_geom_hbond_distance_DH
_geom_hbond_distance_HA
_geom_hbond_distance_DA
_geom_hbond_angle_DHA
C17 H17B O5 2_466 0.96 2.50 3.228(3) 132
C12 H12 O2 1_455 0.93 2.48 3.353(3) 156
C15 H15 O2 3_755 0.93 2.50 3.207(3) 133
C3 H3 O3 4_664 0.93 2.47 3.272(4) 145
C5 H5 Cg1 3_556 0.93 2.82 3.303(3) 114
C17 H17C Cg2 2_654 0.93 2.96 3.709(4) 136

loop_
_geom_torsion_atom_site_label_1
_geom_torsion_atom_site_label_2
_geom_torsion_atom_site_label_3
_geom_torsion_atom_site_label_4
_geom_torsion
C17 O5 C14 C15 -170.9(2)
C17 O5 C14 C13 10.3(4)
O5 C14 C13 C12 178.8(2)
C15 C14 C13 C12 0.1(4)
C14 C13 C12 C11 -0.3(4)
C13 C12 C11 C16 0.0(4)
C13 C12 C11 O4 -174.0(2)
C10 O4 C11 C12 -103.6(3)
C10 O4 C11 C16 82.4(3)
C11 O4 C10 O3 -8.0(4)
C11 O4 C10 C8 171.6(2)
O3 C10 C8 C7 151.7(3)
O4 C10 C8 C7 -27.9(3)
O3 C10 C8 C9 -26.2(4)
O4 C10 C8 C9 154.2(2)
C1 O1 C9 O2 179.5(2)
C1 O1 C9 C8 -3.3(3)
C7 C8 C9 O2 178.4(3)
C10 C8 C9 O2 -3.8(4)
C7 C8 C9 O1 1.6(3)
C10 C8 C9 O1 179.4(2)
C9 O1 C1 C2 -177.2(2)
C9 O1 C1 C6 3.2(3)
O1 C1 C2 C3 -177.9(2)
C6 C1 C2 C3 1.8(4)
C1 C2 C3 C4 -0.8(4)
C9 C8 C7 C6 0.3(4)
C10 C8 C7 C6 -177.4(2)
O1 C1 C6 C5 178.3(2)
C2 C1 C6 C5 -1.4(4)
O1 C1 C6 C7 -1.1(3)
C2 C1 C6 C7 179.3(2)
C8 C7 C6 C1 -0.6(4)
C8 C7 C6 C5 -179.9(2)
C1 C6 C5 C4 0.0(4)
C7 C6 C5 C4 179.3(2)
C6 C5 C4 C3 1.0(4)
C2 C3 C4 C5 -0.6(4)
O5 C14 C15 C16 -178.4(2)
C13 C14 C15 C16 0.5(4)
C14 C15 C16 C11 -0.8(4)
C12 C11 C16 C15 0.6(4)
O4 C11 C16 C15 174.4(2)

_cod_database_fobs_code 2240626
